data_4029723
loop_
_publ_author_name
'Wheatley, Andrew E. H.'
'Clayden, Jonathan'
'Hillier, Ian H.'
'Campbell Smith, Alison'
'Vincent, Mark A.'
'Taylor, Laurence J.'
'Haywood, Joanna'

_publ_section_title
;
 On the control of secondary carbanion structure utilising ligand effects
 during directed metallation.
;
_journal_name_full 'Beilstein journal of organic chemistry'
_journal_page_first 50
_journal_page_last 60
_journal_paper_doi 10.3762/bjoc.8.5
_journal_volume 8
_journal_year 2012
_chemical_formula_moiety 'C22 H38 Li N O4'
_chemical_formula_sum 'C22 H38 Li N O4'
_chemical_formula_weight 387.47
_chemical_name_systematic
; 
 ? 
;
_space_group_IT_number 14
_symmetry_cell_setting monoclinic
_symmetry_space_group_name_Hall '-P 2yn'
_symmetry_space_group_name_H-M 'P 1 21/n 1'
_atom_sites_solution_hydrogens geom
_atom_sites_solution_primary direct
_atom_sites_solution_secondary difmap
_audit_creation_method SHELXL-97
_cell_angle_alpha 90.00
_cell_angle_beta 92.84(3)
_cell_angle_gamma 90.00
_cell_formula_units_Z 4
_cell_length_a 7.8821(16)
_cell_length_b 18.975(4)
_cell_length_c 15.737(3)
_cell_measurement_reflns_used 19121
_cell_measurement_temperature 173(2)
_cell_measurement_theta_max 25.35
_cell_measurement_theta_min 1
_cell_volume 2350.8(8)
_computing_cell_refinement 'HKL Scalepack (Otwinowski & Minor 1997)'
_computing_data_collection 'Collect (Nonius B.V. 1998)'
_computing_data_reduction
;
 HKL Denzo and Scalepack (Otwinowski & Minor 1997)
;
_computing_publication_material 'SHELXL-97 (Sheldrick 1997)'
_computing_structure_refinement 'SHELXL-97 (Sheldrick 1997)'
_computing_structure_solution 'SIR-92 (Altomare et al. 1994)'
_diffrn_ambient_temperature 173(2)
_diffrn_measured_fraction_theta_full 0.983
_diffrn_measured_fraction_theta_max 0.983
_diffrn_measurement_device_type 'Nonius Kappa CCD'
_diffrn_measurement_method 'Thin slice \w and \f scans'
_diffrn_radiation_source 'fine-focus sealed tube'
_diffrn_radiation_type MoK\a
_diffrn_radiation_wavelength 0.71073
_diffrn_reflns_av_R_equivalents 0.0425
_diffrn_reflns_av_sigmaI/netI 0.0472
_diffrn_reflns_limit_h_max 9
_diffrn_reflns_limit_h_min -9
_diffrn_reflns_limit_k_max 22
_diffrn_reflns_limit_k_min -22
_diffrn_reflns_limit_l_max 18
_diffrn_reflns_limit_l_min -17
_diffrn_reflns_number 13765
_diffrn_reflns_theta_full 25.31
_diffrn_reflns_theta_max 25.31
_diffrn_reflns_theta_min 3.14
_exptl_absorpt_coefficient_mu 0.073
_exptl_absorpt_correction_T_max 1.004
_exptl_absorpt_correction_T_min 0.882
_exptl_absorpt_correction_type multi-scan
_exptl_absorpt_process_details
;
multi-scan from symmetry-related measurements 
 Sortav (Blessing 1995)
;
_exptl_crystal_colour red
_exptl_crystal_density_diffrn 1.095
_exptl_crystal_density_method 'not measured'
_exptl_crystal_description block
_exptl_crystal_F_000 848
_exptl_crystal_size_max 0.28
_exptl_crystal_size_mid 0.12
_exptl_crystal_size_min 0.07
_refine_diff_density_max 0.729
_refine_diff_density_min -0.616
_refine_diff_density_rms 0.060
_refine_ls_extinction_method none
_refine_ls_goodness_of_fit_ref 1.040
_refine_ls_hydrogen_treatment constr
_refine_ls_matrix_type full
_refine_ls_number_parameters 253
_refine_ls_number_reflns 4238
_refine_ls_number_restraints 0
_refine_ls_restrained_S_all 1.040
_refine_ls_R_factor_all 0.1263
_refine_ls_R_factor_gt 0.0938
_refine_ls_shift/su_max 0.010
_refine_ls_shift/su_mean 0.000
_refine_ls_structure_factor_coef Fsqd
_refine_ls_weighting_details 'calc w=1/[\s^2^(Fo^2^)+(0.1255P)^2^+3.0378P] where P=(Fo^2^+2Fc^2^)/3'
_refine_ls_weighting_scheme calc
_refine_ls_wR_factor_gt 0.2489
_refine_ls_wR_factor_ref 0.2729
_reflns_number_gt 2961
_reflns_number_total 4238
_reflns_threshold_expression >2sigma(I)
_cod_data_source_file 1860-5397-8-5-S2.cif
_cod_data_source_block e:\crysta~1\aw1116\jo\aw1116
_cod_original_sg_symbol_H-M 'P 21/n '
_cod_database_code 4029723

loop_
_symmetry_equiv_pos_as_xyz
'x, y, z'
'-x+1/2, y+1/2, -z+1/2'
'-x, -y, -z'
'x-1/2, -y-1/2, z-1/2'

loop_
_atom_site_label
_atom_site_type_symbol
_atom_site_fract_x
_atom_site_fract_y
_atom_site_fract_z
_atom_site_U_iso_or_equiv
_atom_site_adp_type
_atom_site_occupancy
_atom_site_symmetry_multiplicity
_atom_site_calc_flag
_atom_site_refinement_flags
O1 O 0.2399(3) 0.10274(12) 0.33372(14) 0.0462(6) Uani 1 1 d .
N1 N 0.4868(3) 0.15595(15) 0.37572(17) 0.0432(7) Uani 1 1 d .
C7 C 0.3781(4) 0.12906(17) 0.3147(2) 0.0414(8) Uani 1 1 d .
C1 C 0.4186(4) 0.13424(17) 0.2237(2) 0.0411(8) Uani 1 1 d .
C6 C 0.4104(4) 0.07130(18) 0.1717(2) 0.0407(8) Uani 1 1 d .
C5 C 0.4176(4) 0.0852(2) 0.0817(2) 0.0499(9) Uani 1 1 d .
H5A H 0.4086 0.0466 0.0432 0.060 Uiso 1 1 calc R
C4 C 0.4368(5) 0.1514(2) 0.0494(2) 0.0545(9) Uani 1 1 d .
H4A H 0.4430 0.1570 -0.0103 0.065 Uiso 1 1 calc R
C2 C 0.4380(5) 0.2001(2) 0.1879(2) 0.0517(9) Uani 1 1 d .
H2A H 0.4450 0.2399 0.2245 0.062 Uiso 1 1 calc R
C14 C 0.4341(5) 0.1659(2) 0.4627(2) 0.0567(10) Uani 1 1 d .
H14A H 0.5311 0.1898 0.4943 0.068 Uiso 1 1 calc R
C8 C 0.3973(4) 0.00426(19) 0.2043(2) 0.0474(8) Uani 1 1 d .
H8A H 0.3852 -0.0002 0.2638 0.057 Uiso 1 1 calc R
C11 C 0.6668(4) 0.1715(2) 0.3594(2) 0.0567(10) Uani 1 1 d .
H11A H 0.6832 0.1612 0.2980 0.068 Uiso 1 1 calc R
C3 C 0.4477(5) 0.2107(2) 0.1009(2) 0.0574(10) Uani 1 1 d .
H3A H 0.4611 0.2565 0.0778 0.069 Uiso 1 1 calc R
C9 C 0.4006(5) -0.0612(2) 0.1535(3) 0.0622(10) Uani 1 1 d .
H9A H 0.5031 -0.0610 0.1196 0.075 Uiso 1 1 calc R
H9B H 0.3000 -0.0621 0.1133 0.075 Uiso 1 1 calc R
C10 C 0.4013(6) -0.1273(2) 0.2071(3) 0.0760(13) Uani 1 1 d .
H10A H 0.4043 -0.1688 0.1701 0.114 Uiso 1 1 calc R
H10B H 0.2984 -0.1287 0.2396 0.114 Uiso 1 1 calc R
H10C H 0.5016 -0.1274 0.2465 0.114 Uiso 1 1 calc R
O2 O -0.0251(3) 0.13035(14) 0.18279(18) 0.0638(8) Uani 1 1 d .
O3 O -0.0210(3) -0.00334(15) 0.13547(18) 0.0630(8) Uani 1 1 d .
O4 O 0.0087(4) -0.02711(16) 0.30143(19) 0.0751(9) Uani 1 1 d .
C17 C 0.0006(6) 0.2036(2) 0.1937(3) 0.0723(12) Uani 1 1 d .
H17A H -0.0885 0.2294 0.1612 0.108 Uiso 1 1 calc R
H17B H 0.1119 0.2166 0.1734 0.108 Uiso 1 1 calc R
H17C H -0.0037 0.2155 0.2542 0.108 Uiso 1 1 calc R
C21 C -0.1099(6) -0.0694(3) 0.2540(3) 0.0768(13) Uani 1 1 d .
H21A H -0.2267 -0.0531 0.2638 0.092 Uiso 1 1 calc R
H21B H -0.0997 -0.1190 0.2732 0.092 Uiso 1 1 calc R
C18 C -0.1019(6) 0.1133(2) 0.1025(3) 0.0750(13) Uani 1 1 d .
H18A H -0.0212 0.1221 0.0575 0.090 Uiso 1 1 calc R
H18B H -0.2034 0.1431 0.0910 0.090 Uiso 1 1 calc R
C13 C 0.7862(6) 0.1236(3) 0.4115(3) 0.0892(16) Uani 1 1 d .
H13A H 0.7564 0.0743 0.3999 0.134 Uiso 1 1 calc R
H13B H 0.7760 0.1335 0.4722 0.134 Uiso 1 1 calc R
H13C H 0.9034 0.1322 0.3961 0.134 Uiso 1 1 calc R
C12 C 0.7089(7) 0.2491(3) 0.3743(3) 0.0875(16) Uani 1 1 d .
H12A H 0.6308 0.2783 0.3390 0.131 Uiso 1 1 calc R
H12B H 0.8259 0.2582 0.3591 0.131 Uiso 1 1 calc R
H12C H 0.6970 0.2606 0.4344 0.131 Uiso 1 1 calc R
C16 C 0.2847(6) 0.2150(3) 0.4669(4) 0.101(2) Uani 1 1 d .
H16A H 0.3080 0.2585 0.4361 0.151 Uiso 1 1 calc R
H16B H 0.2655 0.2261 0.5265 0.151 Uiso 1 1 calc R
H16C H 0.1832 0.1922 0.4409 0.151 Uiso 1 1 calc R
C20 C -0.0794(11) -0.0652(4) 0.1638(5) 0.152(4) Uani 1 1 d .
H20A H 0.0033 -0.1024 0.1504 0.183 Uiso 1 1 calc R
H20B H -0.1871 -0.0762 0.1314 0.183 Uiso 1 1 calc R
Li1 Li 0.1227(7) 0.0512(3) 0.2366(4) 0.0454(13) Uani 1 1 d .
C15 C 0.4067(8) 0.0967(3) 0.5092(3) 0.0969(18) Uani 1 1 d .
H15A H 0.5067 0.0666 0.5045 0.145 Uiso 1 1 calc R
H15B H 0.3065 0.0728 0.4836 0.145 Uiso 1 1 calc R
H15C H 0.3891 0.1063 0.5693 0.145 Uiso 1 1 calc R
C22 C 0.0439(8) -0.0475(3) 0.3855(3) 0.0859(15) Uani 1 1 d .
H22A H -0.0310 -0.0865 0.3998 0.129 Uiso 1 1 calc R
H22B H 0.0250 -0.0076 0.4234 0.129 Uiso 1 1 calc R
H22C H 0.1626 -0.0628 0.3925 0.129 Uiso 1 1 calc R
C19 C -0.1502(11) 0.0404(3) 0.1020(5) 0.146(4) Uani 1 1 d .
H19A H -0.2521 0.0346 0.1357 0.176 Uiso 1 1 calc R
H19B H -0.1807 0.0258 0.0428 0.176 Uiso 1 1 calc R

loop_
_atom_site_aniso_label
_atom_site_aniso_U_11
_atom_site_aniso_U_22
_atom_site_aniso_U_33
_atom_site_aniso_U_23
_atom_site_aniso_U_13
_atom_site_aniso_U_12
O1 0.0393(12) 0.0547(15) 0.0449(13) -0.0075(10) 0.0062(10) -0.0117(10)
N1 0.0343(14) 0.0558(17) 0.0393(15) -0.0055(12) 0.0007(11) -0.0064(12)
C7 0.0377(17) 0.0454(19) 0.0410(18) -0.0038(14) 0.0009(14) -0.0013(14)
C1 0.0346(16) 0.049(2) 0.0401(17) -0.0001(14) 0.0013(13) -0.0040(14)
C6 0.0266(14) 0.054(2) 0.0415(17) -0.0052(15) 0.0024(12) -0.0003(13)
C5 0.0425(18) 0.064(2) 0.0435(19) -0.0078(17) 0.0029(15) -0.0002(16)
C4 0.051(2) 0.074(3) 0.0386(18) 0.0086(18) 0.0045(15) 0.0081(18)
C2 0.056(2) 0.050(2) 0.049(2) -0.0001(16) 0.0052(16) -0.0076(16)
C14 0.048(2) 0.078(3) 0.044(2) -0.0195(18) 0.0036(16) -0.0102(18)
C8 0.0403(17) 0.053(2) 0.0493(19) -0.0041(16) 0.0048(15) 0.0020(15)
C11 0.044(2) 0.078(3) 0.047(2) -0.0089(18) 0.0006(16) -0.0127(18)
C3 0.059(2) 0.060(2) 0.054(2) 0.0127(19) 0.0098(17) 0.0007(18)
C9 0.058(2) 0.065(3) 0.064(2) -0.013(2) 0.0044(19) 0.0047(19)
C10 0.079(3) 0.054(3) 0.096(3) 0.000(2) 0.009(2) 0.011(2)
O2 0.0583(16) 0.0558(16) 0.0753(19) 0.0036(13) -0.0183(14) -0.0029(12)
O3 0.0432(14) 0.0630(17) 0.0815(19) -0.0161(14) -0.0105(13) -0.0026(12)
O4 0.0673(18) 0.078(2) 0.079(2) 0.0155(16) -0.0132(15) -0.0321(15)
C17 0.065(3) 0.051(2) 0.100(3) 0.002(2) 0.002(2) 0.007(2)
C21 0.067(3) 0.066(3) 0.097(4) 0.001(2) -0.003(2) -0.024(2)
C18 0.073(3) 0.076(3) 0.073(3) 0.013(2) -0.031(2) -0.001(2)
C13 0.049(2) 0.127(4) 0.091(3) -0.014(3) -0.012(2) 0.013(3)
C12 0.089(3) 0.095(4) 0.078(3) -0.005(3) -0.002(3) -0.051(3)
C16 0.068(3) 0.136(5) 0.100(4) -0.066(4) 0.013(3) 0.001(3)
C20 0.185(8) 0.135(6) 0.127(6) 0.032(5) -0.084(5) -0.099(6)
Li1 0.036(3) 0.052(3) 0.048(3) -0.004(3) 0.000(2) -0.002(2)
C15 0.114(4) 0.129(5) 0.048(2) 0.013(3) 0.007(3) -0.045(4)
C22 0.114(4) 0.079(3) 0.066(3) 0.010(2) 0.012(3) -0.024(3)
C19 0.195(8) 0.077(4) 0.154(6) -0.001(4) -0.123(6) -0.002(4)

loop_
_atom_type_symbol
_atom_type_description
_atom_type_scat_dispersion_real
_atom_type_scat_dispersion_imag
_atom_type_scat_source
C C 0.0033 0.0016 'International Tables Vol C Tables 4.2.6.8 and 6.1.1.4'
H H 0.0000 0.0000 'International Tables Vol C Tables 4.2.6.8 and 6.1.1.4'
Li Li -0.0003 0.0001 'International Tables Vol C Tables 4.2.6.8 and 6.1.1.4'
N N 0.0061 0.0033 'International Tables Vol C Tables 4.2.6.8 and 6.1.1.4'
O O 0.0106 0.0060 'International Tables Vol C Tables 4.2.6.8 and 6.1.1.4'

loop_
_geom_angle_atom_site_label_1
_geom_angle_atom_site_label_2
_geom_angle_atom_site_label_3
_geom_angle
C7 O1 Li1 112.8(3)
C7 N1 C14 120.9(3)
C7 N1 C11 121.9(3)
C14 N1 C11 117.0(3)
O1 C7 N1 120.6(3)
O1 C7 C1 119.3(3)
N1 C7 C1 120.0(3)
O1 C7 Li1 42.34(19)
N1 C7 Li1 161.1(3)
C1 C7 Li1 78.0(2)
C2 C1 C6 121.2(3)
C2 C1 C7 119.1(3)
C6 C1 C7 119.0(3)
C8 C6 C5 122.7(3)
C8 C6 C1 123.6(3)
C5 C6 C1 113.7(3)
C8 C6 Li1 68.3(2)
C5 C6 Li1 119.8(2)
C1 C6 Li1 85.0(2)
C4 C5 C6 122.9(3)
C5 C4 C3 122.3(3)
C1 C2 C3 123.0(4)
N1 C14 C16 112.3(4)
N1 C14 C15 113.1(3)
C16 C14 C15 112.5(4)
C6 C8 C9 124.9(3)
C6 C8 Li1 79.8(2)
C9 C8 Li1 117.6(3)
N1 C11 C13 111.1(3)
N1 C11 C12 111.6(4)
C13 C11 C12 111.7(4)
C4 C3 C2 117.0(3)
C8 C9 C10 113.3(4)
C17 O2 C18 112.8(3)
C17 O2 Li1 126.4(3)
C18 O2 Li1 114.2(3)
C20 O3 C19 112.9(5)
C20 O3 Li1 110.4(3)
C19 O3 Li1 109.7(3)
C22 O4 C21 116.0(4)
C22 O4 Li1 127.3(3)
C21 O4 Li1 116.5(3)
O4 C21 C20 110.3(4)
O2 C18 C19 109.2(4)
O3 C20 C21 116.5(6)
O1 Li1 O4 100.0(3)
O1 Li1 O2 100.8(3)
O4 Li1 O2 118.9(3)
O1 Li1 O3 176.0(3)
O4 Li1 O3 78.0(2)
O2 Li1 O3 77.4(2)
O1 Li1 C8 87.5(2)
O4 Li1 C8 105.0(3)
O2 Li1 C8 132.6(3)
O3 Li1 C8 96.3(2)
O1 Li1 C6 81.2(2)
O4 Li1 C6 136.9(3)
O2 Li1 C6 102.8(3)
O3 Li1 C6 102.6(2)
C8 Li1 C6 31.95(13)
O1 Li1 C7 24.85(11)
O4 Li1 C7 120.1(3)
O2 Li1 C7 100.3(2)
O3 Li1 C7 158.7(3)
C8 Li1 C7 69.36(17)
C6 Li1 C7 56.84(14)
O3 C19 C18 112.5(5)

loop_
_geom_bond_atom_site_label_1
_geom_bond_atom_site_label_2
_geom_bond_distance
O1 C7 1.249(4)
O1 Li1 2.001(6)
N1 C7 1.355(4)
N1 C14 1.463(4)
N1 C11 1.484(4)
C7 C1 1.485(5)
C7 Li1 2.739(6)
C1 C2 1.382(5)
C1 C6 1.448(5)
C6 C8 1.377(5)
C6 C5 1.445(5)
C6 Li1 2.562(6)
C5 C4 1.365(5)
C4 C3 1.387(6)
C2 C3 1.389(5)
C14 C16 1.506(6)
C14 C15 1.522(7)
C8 C9 1.478(5)
C8 Li1 2.418(6)
C11 C13 1.519(6)
C11 C12 1.524(6)
C9 C10 1.511(6)
O2 C17 1.414(5)
O2 C18 1.411(5)
O2 Li1 2.058(6)
O3 C20 1.345(7)
O3 C19 1.396(7)
O3 Li1 2.170(6)
O4 C22 1.393(5)
O4 C21 1.417(5)
O4 Li1 2.036(6)
C21 C20 1.454(9)
C18 C19 1.433(7)
